data_4325488
loop_
_publ_author_name
'Timothy J. Boyle'
'Leigh Anna M. Ottley'
'Christopher A. Apblett'
'Constantine A. Stewart'
'Sarah M. Hoppe'
'Krista L. Hawthorne'
'Mark A. Rodriguez'

_publ_section_title
;
 Synthesis, Characterization, and Electrochemical Properties of a Series
 of Sterically Varied Iron(II) Alkoxide Precursors and Their Resultant
 Nanoparticles
;
_journal_name_full 'Inorganic Chemistry'
_journal_page_first 6174
_journal_page_last 6182
_journal_paper_doi 10.1021/ic200423m
_journal_volume 50
_journal_year 2011
_chemical_formula_sum 'C33 H37 Fe N3 O2'
_chemical_formula_weight 563.51
_chemical_name_systematic
; 

 ? 

;
_space_group_IT_number 15
_symmetry_cell_setting monoclinic
_symmetry_space_group_name_Hall '-C 2yc'
_symmetry_space_group_name_H-M 'C 1 2/c 1'
_atom_sites_solution_hydrogens geom
_atom_sites_solution_primary direct
_atom_sites_solution_secondary difmap
_audit_creation_method SHELXL-97
_cell_angle_alpha 90.00
_cell_angle_beta 110.544(3)
_cell_angle_gamma 90.00
_cell_formula_units_Z 12
_cell_length_a 34.823(4)
_cell_length_b 16.292(2)
_cell_length_c 17.320(2)
_cell_measurement_temperature 173(2)
_cell_volume 9201.3(19)
_computing_cell_refinement 'Bruker SMART'
_computing_data_collection 'Bruker SMART'
_computing_data_reduction 'Bruker SAINT'
_computing_molecular_graphics 'Bruker SHELXTL'
_computing_publication_material 'Bruker SHELXTL'
_computing_structure_refinement 'SHELXL-97 (Sheldrick, 1997)'
_computing_structure_solution 'SHELXS-97 (Sheldrick, 1990)'
_diffrn_ambient_temperature 173(2)
_diffrn_measured_fraction_theta_full 0.999
_diffrn_measured_fraction_theta_max 0.999
_diffrn_measurement_device_type 'CCD area detector'
_diffrn_measurement_method 'phi and omega scans'
_diffrn_radiation_monochromator graphite
_diffrn_radiation_source 'fine-focus sealed tube'
_diffrn_radiation_type MoK\a
_diffrn_radiation_wavelength 0.71073
_diffrn_reflns_av_R_equivalents 0.0773
_diffrn_reflns_av_sigmaI/netI 0.0685
_diffrn_reflns_limit_h_max 38
_diffrn_reflns_limit_h_min -38
_diffrn_reflns_limit_k_max 18
_diffrn_reflns_limit_k_min -17
_diffrn_reflns_limit_l_max 19
_diffrn_reflns_limit_l_min -19
_diffrn_reflns_number 27940
_diffrn_reflns_theta_full 23.28
_diffrn_reflns_theta_max 23.28
_diffrn_reflns_theta_min 1.25
_exptl_absorpt_coefficient_mu 0.524
_exptl_absorpt_correction_T_max 0.941
_exptl_absorpt_correction_T_min 0.932
_exptl_absorpt_correction_type empirical
_exptl_absorpt_process_details SADABS
_exptl_crystal_colour maroon
_exptl_crystal_density_diffrn 1.220
_exptl_crystal_description irregular
_exptl_crystal_F_000 3576
_exptl_crystal_size_max 0.134
_exptl_crystal_size_mid 0.125
_exptl_crystal_size_min 0.117
_refine_diff_density_max 0.364
_refine_diff_density_min -0.318
_refine_diff_density_rms 0.090
_refine_ls_extinction_method none
_refine_ls_goodness_of_fit_ref 1.087
_refine_ls_hydrogen_treatment constr
_refine_ls_matrix_type full
_refine_ls_number_parameters 535
_refine_ls_number_reflns 6619
_refine_ls_number_restraints 0
_refine_ls_restrained_S_all 1.087
_refine_ls_R_factor_all 0.0844
_refine_ls_R_factor_gt 0.0549
_refine_ls_shift/su_max 0.000
_refine_ls_shift/su_mean 0.000
_refine_ls_structure_factor_coef Fsqd
_refine_ls_weighting_details 'calc w=1/[\s^2^(Fo^2^)+(0.0649P)^2^+0.0000P] where P=(Fo^2^+2Fc^2^)/3'
_refine_ls_weighting_scheme calc
_refine_ls_wR_factor_gt 0.1214
_refine_ls_wR_factor_ref 0.1483
_reflns_number_gt 4858
_reflns_number_total 6619
_reflns_threshold_expression >2sigma(I)
_cod_data_source_file ic200423m_si_001_02.cif
_cod_data_source_block 9fb172s
_cod_original_cell_volume 9201(2)
_cod_database_code 4325488

loop_
_symmetry_equiv_pos_as_xyz
'x, y, z'
'-x, y, -z+1/2'
'x+1/2, y+1/2, z'
'-x+1/2, y+1/2, -z+1/2'
'-x, -y, -z'
'x, -y, z-1/2'
'-x+1/2, -y+1/2, -z'
'x+1/2, -y+1/2, z-1/2'

loop_
_atom_site_label
_atom_site_type_symbol
_atom_site_fract_x
_atom_site_fract_y
_atom_site_fract_z
_atom_site_U_iso_or_equiv
_atom_site_adp_type
_atom_site_occupancy
_atom_site_symmetry_multiplicity
_atom_site_calc_flag
_atom_site_refinement_flags
Fe1 Fe 0.199930(17) 0.06975(3) 0.15154(4) 0.02779(19) Uani 1 1 d .
Fe2 Fe 0.0000 0.68206(5) 0.2500 0.0314(2) Uani 1 2 d S
N1 n 0.18392(10) -0.0616(2) 0.1633(2) 0.0306(8) Uani 1 1 d .
N2 n 0.16030(10) 0.07336(19) 0.0261(2) 0.0298(8) Uani 1 1 d .
N3 n 0.21959(10) 0.2013(2) 0.1481(2) 0.0301(8) Uani 1 1 d .
N4 n 0.06570(10) 0.6894(2) 0.3358(2) 0.0356(9) Uani 1 1 d .
N5 n 0.0000 0.5508(3) 0.2500 0.0337(12) Uani 1 2 d S
O1 O 0.25163(8) 0.03405(17) 0.14248(17) 0.0353(7) Uani 1 1 d .
O2 O 0.16024(8) 0.10514(17) 0.19931(17) 0.0361(7) Uani 1 1 d .
O3 O 0.01914(8) 0.69921(18) 0.15892(17) 0.0392(8) Uani 1 1 d .
C1 C 0.28897(12) 0.0225(2) 0.1981(3) 0.0310(10) Uani 1 1 d .
C2 C 0.31750(12) -0.0276(3) 0.1785(3) 0.0342(11) Uani 1 1 d .
C3 C 0.35605(14) -0.0384(3) 0.2382(3) 0.0499(13) Uani 1 1 d .
H3 H 0.3751 -0.0728 0.2258 0.060 Uiso 1 1 calc R
C4 C 0.36779(15) -0.0019(3) 0.3139(3) 0.0565(15) Uani 1 1 d .
H4 H 0.3946 -0.0100 0.3527 0.068 Uiso 1 1 calc R
C5 C 0.34021(16) 0.0468(3) 0.3331(3) 0.0519(14) Uani 1 1 d .
H5 H 0.3478 0.0720 0.3859 0.062 Uiso 1 1 calc R
C6 C 0.30132(14) 0.0592(2) 0.2756(3) 0.0382(11) Uani 1 1 d .
H6 H 0.2826 0.0936 0.2894 0.046 Uiso 1 1 calc R
C7 C 0.30463(15) -0.0685(3) 0.0944(3) 0.0450(12) Uani 1 1 d .
H7 H 0.2747 -0.0808 0.0780 0.054 Uiso 1 1 calc R
C8 C 0.3093(2) -0.0111(4) 0.0303(4) 0.093(2) Uani 1 1 d .
H8A H 0.2945 0.0400 0.0306 0.140 Uiso 1 1 calc R
H8B H 0.2979 -0.0368 -0.0242 0.140 Uiso 1 1 calc R
H8C H 0.3384 0.0008 0.0428 0.140 Uiso 1 1 calc R
C9 C 0.3254(2) -0.1481(4) 0.0926(4) 0.110(3) Uani 1 1 d .
H9A H 0.3551 -0.1392 0.1092 0.164 Uiso 1 1 calc R
H9B H 0.3150 -0.1707 0.0366 0.164 Uiso 1 1 calc R
H9C H 0.3199 -0.1868 0.1307 0.164 Uiso 1 1 calc R
C10 C 0.15905(12) 0.1186(2) 0.2739(3) 0.0297(10) Uani 1 1 d .
C11 C 0.19459(14) 0.1189(3) 0.3445(3) 0.0456(12) Uani 1 1 d .
H11 H 0.2205 0.1098 0.3390 0.055 Uiso 1 1 calc R
C12 C 0.19267(18) 0.1323(3) 0.4224(3) 0.0581(15) Uani 1 1 d .
H12 H 0.2172 0.1330 0.4694 0.070 Uiso 1 1 calc R
C13 C 0.15538(19) 0.1446(3) 0.4316(3) 0.0581(15) Uani 1 1 d .
H13 H 0.1538 0.1528 0.4847 0.070 Uiso 1 1 calc R
C14 C 0.12058(16) 0.1448(3) 0.3623(3) 0.0471(13) Uani 1 1 d .
H14 H 0.0949 0.1540 0.3687 0.057 Uiso 1 1 calc R
C15 C 0.12114(13) 0.1323(3) 0.2843(3) 0.0338(11) Uani 1 1 d .
C16 C 0.07992(16) 0.2145(3) 0.1598(3) 0.0671(17) Uani 1 1 d .
H16A H 0.0755 0.2606 0.1921 0.101 Uiso 1 1 calc R
H16B H 0.0570 0.2112 0.1072 0.101 Uiso 1 1 calc R
H16C H 0.1055 0.2229 0.1494 0.101 Uiso 1 1 calc R
C17 C 0.08261(13) 0.1342(3) 0.2081(3) 0.0447(12) Uani 1 1 d .
H17 H 0.0848 0.0883 0.1715 0.054 Uiso 1 1 calc R
C18 C 0.04304(14) 0.1213(4) 0.2250(4) 0.0706(17) Uani 1 1 d .
H18A H 0.0449 0.0702 0.2560 0.106 Uiso 1 1 calc R
H18B H 0.0200 0.1178 0.1726 0.106 Uiso 1 1 calc R
H18C H 0.0388 0.1675 0.2573 0.106 Uiso 1 1 calc R
C19 C 0.20781(13) -0.1250(3) 0.1592(3) 0.0373(11) Uani 1 1 d .
H19 H 0.2336 -0.1135 0.1543 0.045 Uiso 1 1 calc R
C20 C 0.19663(15) -0.2064(3) 0.1616(3) 0.0429(12) Uani 1 1 d .
H20 H 0.2142 -0.2495 0.1577 0.052 Uiso 1 1 calc R
C21 C 0.15970(15) -0.2235(3) 0.1698(3) 0.0471(13) Uani 1 1 d .
H21 H 0.1516 -0.2787 0.1726 0.056 Uiso 1 1 calc R
C22 C 0.13467(14) -0.1601(3) 0.1740(3) 0.0449(12) Uani 1 1 d .
H22 H 0.1088 -0.1705 0.1788 0.054 Uiso 1 1 calc R
C23 C 0.14807(13) -0.0808(3) 0.1710(3) 0.0375(11) Uani 1 1 d .
H23 H 0.1307 -0.0371 0.1746 0.045 Uiso 1 1 calc R
C24 C 0.17456(14) 0.0635(3) -0.0354(3) 0.0384(11) Uani 1 1 d .
H24 H 0.2030 0.0534 -0.0219 0.046 Uiso 1 1 calc R
C25 C 0.15034(15) 0.0670(3) -0.1171(3) 0.0453(12) Uani 1 1 d .
H25 H 0.1619 0.0601 -0.1588 0.054 Uiso 1 1 calc R
C26 C 0.10921(16) 0.0808(3) -0.1376(3) 0.0528(14) Uani 1 1 d .
H26 H 0.0917 0.0832 -0.1938 0.063 Uiso 1 1 calc R
C27 C 0.09379(15) 0.0909(3) -0.0760(3) 0.0566(15) Uani 1 1 d .
H27 H 0.0654 0.1013 -0.0888 0.068 Uiso 1 1 calc R
C28 C 0.11984(14) 0.0861(3) 0.0052(3) 0.0469(13) Uani 1 1 d .
H28 H 0.1087 0.0919 0.0477 0.056 Uiso 1 1 calc R
C29 C 0.20110(13) 0.2645(3) 0.1705(2) 0.0340(11) Uani 1 1 d .
H29 H 0.1800 0.2529 0.1919 0.041 Uiso 1 1 calc R
C30 C 0.21111(14) 0.3457(3) 0.1640(3) 0.0389(11) Uani 1 1 d .
H30 H 0.1972 0.3886 0.1805 0.047 Uiso 1 1 calc R
C31 C 0.24147(14) 0.3631(3) 0.1335(3) 0.0438(12) Uani 1 1 d .
H31 H 0.2490 0.4184 0.1287 0.053 Uiso 1 1 calc R
C32 C 0.26094(14) 0.2994(3) 0.1100(3) 0.0413(12) Uani 1 1 d .
H32 H 0.2822 0.3100 0.0888 0.050 Uiso 1 1 calc R
C33 C 0.24909(12) 0.2199(3) 0.1175(3) 0.0341(11) Uani 1 1 d .
H33 H 0.2623 0.1763 0.1003 0.041 Uiso 1 1 calc R
C34 C 0.02516(12) 0.7636(3) 0.1178(3) 0.0373(11) Uani 1 1 d .
C35 C 0.01856(14) 0.8437(3) 0.1396(3) 0.0516(13) Uani 1 1 d .
H35 H 0.0100 0.8521 0.1854 0.062 Uiso 1 1 calc R
C36 C 0.02427(16) 0.9110(3) 0.0957(4) 0.0686(17) Uani 1 1 d .
H36 H 0.0193 0.9647 0.1114 0.082 Uiso 1 1 calc R
C37 C 0.03700(17) 0.9006(4) 0.0304(4) 0.076(2) Uani 1 1 d .
H37 H 0.0406 0.9466 -0.0001 0.091 Uiso 1 1 calc R
C38 C 0.04454(16) 0.8227(4) 0.0094(3) 0.0640(16) Uani 1 1 d .
H38 H 0.0536 0.8158 -0.0359 0.077 Uiso 1 1 calc R
C39 C 0.03937(13) 0.7529(3) 0.0521(3) 0.0403(12) Uani 1 1 d .
C40 C 0.04926(16) 0.6669(3) 0.0312(3) 0.0552(14) Uani 1 1 d .
H40 H 0.0644 0.6390 0.0846 0.066 Uiso 1 1 calc R
C41 C 0.01011(19) 0.6180(4) -0.0100(4) 0.085(2) Uani 1 1 d .
H41A H -0.0053 0.6139 0.0277 0.127 Uiso 1 1 calc R
H41B H 0.0171 0.5629 -0.0233 0.127 Uiso 1 1 calc R
H41C H -0.0067 0.6459 -0.0607 0.127 Uiso 1 1 calc R
C42 C 0.07651(18) 0.6622(4) -0.0210(3) 0.0798(19) Uani 1 1 d .
H42A H 0.0621 0.6863 -0.0754 0.120 Uiso 1 1 calc R
H42B H 0.0830 0.6047 -0.0276 0.120 Uiso 1 1 calc R
H42C H 0.1019 0.6927 0.0063 0.120 Uiso 1 1 calc R
C43 C 0.02799(14) 0.5077(3) 0.2317(3) 0.0502(14) Uani 1 1 d .
H43 H 0.0483 0.5368 0.2179 0.060 Uiso 1 1 calc R
C44 C 0.02917(16) 0.4242(3) 0.2316(4) 0.0628(16) Uani 1 1 d .
H44 H 0.0501 0.3962 0.2188 0.075 Uiso 1 1 calc R
C45 C 0.0000 0.3811(4) 0.2500 0.058(2) Uani 1 2 d S
H45 H 0.0000 0.3228 0.2500 0.070 Uiso 1 2 calc SR
C46 C 0.09675(13) 0.6873(3) 0.3073(3) 0.0420(12) Uani 1 1 d .
H46 H 0.0905 0.6846 0.2494 0.050 Uiso 1 1 calc R
C47 C 0.13719(14) 0.6886(3) 0.3575(3) 0.0524(14) Uani 1 1 d .
H47 H 0.1583 0.6858 0.3346 0.063 Uiso 1 1 calc R
C48 C 0.14677(15) 0.6940(3) 0.4408(3) 0.0525(14) Uani 1 1 d .
H48 H 0.1745 0.6964 0.4769 0.063 Uiso 1 1 calc R
C49 C 0.11548(15) 0.6959(3) 0.4711(3) 0.0597(15) Uani 1 1 d .
H49 H 0.1212 0.6985 0.5289 0.072 Uiso 1 1 calc R
C50 C 0.07567(14) 0.6939(3) 0.4173(3) 0.0499(13) Uani 1 1 d .
H50 H 0.0542 0.6959 0.4393 0.060 Uiso 1 1 calc R

loop_
_atom_site_aniso_label
_atom_site_aniso_U_11
_atom_site_aniso_U_22
_atom_site_aniso_U_33
_atom_site_aniso_U_23
_atom_site_aniso_U_13
_atom_site_aniso_U_12
Fe1 0.0241(3) 0.0299(4) 0.0317(4) 0.0008(3) 0.0127(3) 0.0033(3)
Fe2 0.0264(5) 0.0389(5) 0.0302(5) 0.000 0.0116(4) 0.000
N1 0.030(2) 0.031(2) 0.030(2) 0.0003(16) 0.0098(17) -0.0012(17)
N2 0.031(2) 0.026(2) 0.033(2) 0.0017(16) 0.0124(17) 0.0009(16)
N3 0.025(2) 0.031(2) 0.035(2) 0.0000(16) 0.0117(17) -0.0011(16)
N4 0.031(2) 0.042(2) 0.033(2) -0.0033(18) 0.0098(18) -0.0024(17)
N5 0.026(3) 0.046(3) 0.031(3) 0.000 0.012(2) 0.000
O1 0.0264(17) 0.0350(17) 0.0457(19) -0.0001(14) 0.0142(15) 0.0035(13)
O2 0.0367(18) 0.0404(18) 0.0392(19) -0.0005(14) 0.0233(15) 0.0023(14)
O3 0.0355(18) 0.0478(19) 0.0380(18) 0.0110(15) 0.0174(15) 0.0004(15)
C1 0.027(2) 0.027(2) 0.042(3) 0.006(2) 0.016(2) -0.0018(19)
C2 0.025(2) 0.034(3) 0.047(3) 0.007(2) 0.017(2) 0.002(2)
C3 0.030(3) 0.052(3) 0.072(4) 0.008(3) 0.022(3) 0.010(2)
C4 0.029(3) 0.069(4) 0.062(4) 0.016(3) 0.004(3) -0.002(3)
C5 0.055(3) 0.051(3) 0.040(3) 0.005(3) 0.005(3) -0.020(3)
C6 0.044(3) 0.028(3) 0.047(3) -0.005(2) 0.021(2) -0.004(2)
C7 0.050(3) 0.044(3) 0.050(3) 0.000(2) 0.028(3) 0.007(2)
C8 0.147(7) 0.082(5) 0.055(4) -0.006(3) 0.041(4) -0.013(4)
C9 0.184(8) 0.053(4) 0.097(5) -0.002(4) 0.055(5) 0.045(5)
C10 0.036(3) 0.025(2) 0.033(3) -0.0001(19) 0.018(2) 0.0010(19)
C11 0.040(3) 0.042(3) 0.052(3) 0.004(2) 0.014(3) 0.006(2)
C12 0.076(4) 0.046(3) 0.040(3) 0.001(3) 0.005(3) 0.002(3)
C13 0.090(5) 0.052(3) 0.040(3) -0.004(3) 0.033(3) 0.006(3)
C14 0.060(3) 0.045(3) 0.046(3) -0.002(2) 0.031(3) 0.010(3)
C15 0.039(3) 0.031(3) 0.041(3) 0.000(2) 0.024(2) 0.003(2)
C16 0.051(4) 0.071(4) 0.078(4) 0.017(3) 0.021(3) 0.020(3)
C17 0.034(3) 0.052(3) 0.055(3) -0.002(3) 0.024(2) 0.006(2)
C18 0.037(3) 0.100(5) 0.083(4) -0.001(4) 0.032(3) 0.004(3)
C19 0.037(3) 0.038(3) 0.036(3) 0.004(2) 0.012(2) 0.002(2)
C20 0.055(3) 0.031(3) 0.037(3) 0.002(2) 0.010(2) 0.010(2)
C21 0.053(3) 0.037(3) 0.045(3) 0.006(2) 0.009(3) -0.013(3)
C22 0.040(3) 0.045(3) 0.051(3) 0.003(2) 0.018(2) -0.009(2)
C23 0.033(3) 0.036(3) 0.041(3) 0.001(2) 0.011(2) 0.000(2)
C24 0.042(3) 0.038(3) 0.034(3) 0.003(2) 0.013(2) 0.003(2)
C25 0.056(3) 0.044(3) 0.035(3) -0.002(2) 0.015(3) -0.007(3)
C26 0.059(4) 0.053(3) 0.031(3) 0.000(2) -0.003(3) -0.012(3)
C27 0.035(3) 0.068(4) 0.051(4) 0.004(3) -0.003(3) 0.010(3)
C28 0.040(3) 0.056(3) 0.046(3) 0.002(2) 0.017(3) 0.011(2)
C29 0.031(2) 0.038(3) 0.031(3) -0.006(2) 0.007(2) 0.003(2)
C30 0.043(3) 0.031(3) 0.041(3) -0.006(2) 0.013(2) 0.003(2)
C31 0.045(3) 0.032(3) 0.044(3) 0.004(2) 0.002(2) -0.005(2)
C32 0.046(3) 0.038(3) 0.042(3) 0.003(2) 0.018(2) -0.006(2)
C33 0.033(3) 0.031(3) 0.041(3) -0.003(2) 0.016(2) 0.004(2)
C34 0.023(2) 0.050(3) 0.036(3) 0.007(2) 0.006(2) 0.002(2)
C35 0.033(3) 0.057(4) 0.062(4) 0.001(3) 0.013(3) 0.002(2)
C36 0.043(3) 0.050(4) 0.103(5) 0.010(4) 0.013(3) 0.005(3)
C37 0.053(4) 0.065(4) 0.104(6) 0.044(4) 0.020(4) 0.005(3)
C38 0.049(3) 0.095(5) 0.050(3) 0.027(3) 0.021(3) -0.005(3)
C39 0.031(3) 0.053(3) 0.037(3) 0.014(2) 0.011(2) 0.002(2)
C40 0.061(4) 0.073(4) 0.040(3) 0.003(3) 0.028(3) 0.007(3)
C41 0.105(5) 0.072(4) 0.093(5) -0.022(4) 0.052(4) -0.012(4)
C42 0.075(4) 0.115(5) 0.059(4) 0.001(4) 0.035(3) 0.012(4)
C43 0.039(3) 0.051(3) 0.068(4) -0.021(3) 0.028(3) -0.007(2)
C44 0.050(3) 0.048(4) 0.095(5) -0.023(3) 0.031(3) -0.003(3)
C45 0.047(5) 0.031(4) 0.085(6) 0.000 0.007(4) 0.000
C46 0.032(3) 0.057(3) 0.037(3) 0.004(2) 0.012(2) -0.004(2)
C47 0.030(3) 0.073(4) 0.056(4) 0.003(3) 0.016(3) -0.001(3)
C48 0.030(3) 0.059(3) 0.058(4) 0.001(3) 0.002(3) 0.003(2)
C49 0.034(3) 0.093(4) 0.041(3) -0.006(3) -0.001(2) 0.006(3)
C50 0.033(3) 0.078(4) 0.038(3) -0.009(3) 0.011(2) 0.006(3)

loop_
_atom_type_symbol
_atom_type_description
_atom_type_scat_dispersion_real
_atom_type_scat_dispersion_imag
_atom_type_scat_source
C C 0.0033 0.0016 'International Tables Vol C Tables 4.2.6.8 and 6.1.1.4'
H H 0.0000 0.0000 'International Tables Vol C Tables 4.2.6.8 and 6.1.1.4'
O O 0.0106 0.0060 'International Tables Vol C Tables 4.2.6.8 and 6.1.1.4'
Fe Fe 0.3463 0.8444 'International Tables Vol C Tables 4.2.6.8 and 6.1.1.4'
N N 0.0061 0.0033 'International Tables Vol C Tables 4.2.6.8 and 6.1.1.4'

loop_
_geom_angle_atom_site_label_1
_geom_angle_atom_site_label_2
_geom_angle_atom_site_label_3
_geom_angle
_geom_angle_site_symmetry_1
_geom_angle_site_symmetry_3
O2 Fe1 O1 160.61(12) . .
O2 Fe1 N2 97.13(12) . .
O1 Fe1 N2 102.26(12) . .
O2 Fe1 N1 90.43(12) . .
O1 Fe1 N1 89.36(12) . .
N2 Fe1 N1 91.52(12) . .
O2 Fe1 N3 89.82(12) . .
O1 Fe1 N3 89.09(12) . .
N2 Fe1 N3 92.35(12) . .
N1 Fe1 N3 176.05(12) . .
O3 Fe2 O3 163.41(18) 2 .
O3 Fe2 N5 98.30(9) 2 .
O3 Fe2 N5 98.30(9) . .
O3 Fe2 N4 90.88(12) 2 .
O3 Fe2 N4 88.23(12) . .
N5 Fe2 N4 93.06(9) . .
O3 Fe2 N4 88.23(12) 2 2
O3 Fe2 N4 90.88(12) . 2
N5 Fe2 N4 93.06(9) . 2
N4 Fe2 N4 173.88(18) . 2
C23 N1 C19 116.2(4) . .
C23 N1 Fe1 120.2(3) . .
C19 N1 Fe1 123.4(3) . .
C24 N2 C28 116.9(4) . .
C24 N2 Fe1 121.5(3) . .
C28 N2 Fe1 121.6(3) . .
C29 N3 C33 116.8(4) . .
C29 N3 Fe1 122.7(3) . .
C33 N3 Fe1 120.3(3) . .
C50 N4 C46 116.6(4) . .
C50 N4 Fe2 121.9(3) . .
C46 N4 Fe2 121.4(3) . .
C43 N5 C43 116.1(6) 2 .
C43 N5 Fe2 121.9(3) 2 .
C43 N5 Fe2 121.9(3) . .
C1 O1 Fe1 132.7(3) . .
C10 O2 Fe1 137.6(3) . .
C34 O3 Fe2 135.8(3) . .
O1 C1 C6 121.9(4) . .
O1 C1 C2 119.8(4) . .
C6 C1 C2 118.2(4) . .
C3 C2 C1 118.1(4) . .
C3 C2 C7 122.8(4) . .
C1 C2 C7 119.1(4) . .
C4 C3 C2 123.1(5) . .
C4 C3 H3 118.5 . .
C2 C3 H3 118.5 . .
C3 C4 C5 119.1(5) . .
C3 C4 H4 120.5 . .
C5 C4 H4 120.5 . .
C4 C5 C6 120.0(5) . .
C4 C5 H5 120.0 . .
C6 C5 H5 120.0 . .
C5 C6 C1 121.6(4) . .
C5 C6 H6 119.2 . .
C1 C6 H6 119.2 . .
C9 C7 C8 110.3(5) . .
C9 C7 C2 114.8(4) . .
C8 C7 C2 111.2(4) . .
C9 C7 H7 106.7 . .
C8 C7 H7 106.7 . .
C2 C7 H7 106.7 . .
C7 C8 H8A 109.5 . .
C7 C8 H8B 109.5 . .
H8A C8 H8B 109.5 . .
C7 C8 H8C 109.5 . .
H8A C8 H8C 109.5 . .
H8B C8 H8C 109.5 . .
C7 C9 H9A 109.5 . .
C7 C9 H9B 109.5 . .
H9A C9 H9B 109.5 . .
C7 C9 H9C 109.5 . .
H9A C9 H9C 109.5 . .
H9B C9 H9C 109.5 . .
O2 C10 C11 122.0(4) . .
O2 C10 C15 120.1(4) . .
C11 C10 C15 117.9(4) . .
C12 C11 C10 121.2(5) . .
C12 C11 H11 119.4 . .
C10 C11 H11 119.4 . .
C13 C12 C11 120.2(5) . .
C13 C12 H12 119.9 . .
C11 C12 H12 119.9 . .
C14 C13 C12 118.5(5) . .
C14 C13 H13 120.7 . .
C12 C13 H13 120.7 . .
C15 C14 C13 123.1(5) . .
C15 C14 H14 118.4 . .
C13 C14 H14 118.4 . .
C14 C15 C10 119.0(4) . .
C14 C15 C17 122.7(4) . .
C10 C15 C17 118.3(4) . .
C17 C16 H16A 109.5 . .
C17 C16 H16B 109.5 . .
H16A C16 H16B 109.5 . .
C17 C16 H16C 109.5 . .
H16A C16 H16C 109.5 . .
H16B C16 H16C 109.5 . .
C15 C17 C18 114.5(4) . .
C15 C17 C16 110.9(4) . .
C18 C17 C16 109.6(4) . .
C15 C17 H17 107.2 . .
C18 C17 H17 107.2 . .
C16 C17 H17 107.2 . .
C17 C18 H18A 109.5 . .
C17 C18 H18B 109.5 . .
H18A C18 H18B 109.5 . .
C17 C18 H18C 109.5 . .
H18A C18 H18C 109.5 . .
H18B C18 H18C 109.5 . .
N1 C19 C20 123.2(4) . .
N1 C19 H19 118.4 . .
C20 C19 H19 118.4 . .
C21 C20 C19 118.7(4) . .
C21 C20 H20 120.6 . .
C19 C20 H20 120.6 . .
C22 C21 C20 119.4(4) . .
C22 C21 H21 120.3 . .
C20 C21 H21 120.3 . .
C21 C22 C23 118.3(4) . .
C21 C22 H22 120.9 . .
C23 C22 H22 120.9 . .
N1 C23 C22 124.2(4) . .
N1 C23 H23 117.9 . .
C22 C23 H23 117.9 . .
N2 C24 C25 123.5(4) . .
N2 C24 H24 118.2 . .
C25 C24 H24 118.2 . .
C26 C25 C24 119.0(5) . .
C26 C25 H25 120.5 . .
C24 C25 H25 120.5 . .
C27 C26 C25 118.7(5) . .
C27 C26 H26 120.6 . .
C25 C26 H26 120.6 . .
C26 C27 C28 119.4(5) . .
C26 C27 H27 120.3 . .
C28 C27 H27 120.3 . .
N2 C28 C27 122.4(5) . .
N2 C28 H28 118.8 . .
C27 C28 H28 118.8 . .
N3 C29 C30 123.4(4) . .
N3 C29 H29 118.3 . .
C30 C29 H29 118.3 . .
C31 C30 C29 118.8(4) . .
C31 C30 H30 120.6 . .
C29 C30 H30 120.6 . .
C30 C31 C32 119.1(4) . .
C30 C31 H31 120.5 . .
C32 C31 H31 120.5 . .
C31 C32 C33 119.0(4) . .
C31 C32 H32 120.5 . .
C33 C32 H32 120.5 . .
N3 C33 C32 123.0(4) . .
N3 C33 H33 118.5 . .
C32 C33 H33 118.5 . .
O3 C34 C35 121.4(4) . .
O3 C34 C39 120.3(4) . .
C35 C34 C39 118.3(4) . .
C36 C35 C34 121.3(5) . .
C36 C35 H35 119.3 . .
C34 C35 H35 119.3 . .
C37 C36 C35 120.5(6) . .
C37 C36 H36 119.7 . .
C35 C36 H36 119.7 . .
C36 C37 C38 118.9(6) . .
C36 C37 H37 120.5 . .
C38 C37 H37 120.5 . .
C37 C38 C39 122.6(5) . .
C37 C38 H38 118.7 . .
C39 C38 H38 118.7 . .
C34 C39 C38 118.3(5) . .
C34 C39 C40 118.9(4) . .
C38 C39 C40 122.8(5) . .
C39 C40 C41 110.7(4) . .
C39 C40 C42 115.4(5) . .
C41 C40 C42 109.7(5) . .
C39 C40 H40 106.9 . .
C41 C40 H40 106.9 . .
C42 C40 H40 106.9 . .
C40 C41 H41A 109.5 . .
C40 C41 H41B 109.5 . .
H41A C41 H41B 109.5 . .
C40 C41 H41C 109.5 . .
H41A C41 H41C 109.5 . .
H41B C41 H41C 109.5 . .
C40 C42 H42A 109.5 . .
C40 C42 H42B 109.5 . .
H42A C42 H42B 109.5 . .
C40 C42 H42C 109.5 . .
H42A C42 H42C 109.5 . .
H42B C42 H42C 109.5 . .
N5 C43 C44 123.7(5) . .
N5 C43 H43 118.2 . .
C44 C43 H43 118.2 . .
C45 C44 C43 119.3(5) . .
C45 C44 H44 120.3 . .
C43 C44 H44 120.3 . .
C44 C45 C44 117.9(7) 2 .
C44 C45 H45 121.0 2 .
C44 C45 H45 121.0 . .
N4 C46 C47 123.4(4) . .
N4 C46 H46 118.3 . .
C47 C46 H46 118.3 . .
C48 C47 C46 119.1(4) . .
C48 C47 H47 120.5 . .
C46 C47 H47 120.5 . .
C49 C48 C47 118.4(5) . .
C49 C48 H48 120.8 . .
C47 C48 H48 120.8 . .
C48 C49 C50 119.4(5) . .
C48 C49 H49 120.3 . .
C50 C49 H49 120.3 . .
N4 C50 C49 123.1(4) . .
N4 C50 H50 118.5 . .
C49 C50 H50 118.5 . .

loop_
_geom_bond_atom_site_label_1
_geom_bond_atom_site_label_2
_geom_bond_distance
_geom_bond_site_symmetry_2
Fe1 O2 1.931(3) .
Fe1 O1 1.950(3) .
Fe1 N2 2.127(3) .
Fe1 N1 2.239(3) .
Fe1 N3 2.257(3) .
Fe2 O3 1.936(3) 2
Fe2 O3 1.936(3) .
Fe2 N5 2.138(5) .
Fe2 N4 2.252(3) .
Fe2 N4 2.252(3) 2
N1 C23 1.338(5) .
N1 C19 1.344(5) .
N2 C24 1.334(5) .
N2 C28 1.342(5) .
N3 C29 1.342(5) .
N3 C33 1.346(5) .
N4 C50 1.334(5) .
N4 C46 1.336(5) .
N5 C43 1.327(5) 2
N5 C43 1.327(5) .
O1 C1 1.332(5) .
O2 C10 1.326(4) .
O3 C34 1.326(5) .
C1 C6 1.394(6) .
C1 C2 1.416(6) .
C2 C3 1.389(6) .
C2 C7 1.520(6) .
C3 C4 1.365(7) .
C3 H3 0.9500 .
C4 C5 1.374(7) .
C4 H4 0.9500 .
C5 C6 1.386(6) .
C5 H5 0.9500 .
C6 H6 0.9500 .
C7 C9 1.491(7) .
C7 C8 1.502(7) .
C7 H7 1.0000 .
C8 H8A 0.9800 .
C8 H8B 0.9800 .
C8 H8C 0.9800 .
C9 H9A 0.9800 .
C9 H9B 0.9800 .
C9 H9C 0.9800 .
C10 C11 1.401(6) .
C10 C15 1.411(5) .
C11 C12 1.391(6) .
C11 H11 0.9500 .
C12 C13 1.378(7) .
C12 H12 0.9500 .
C13 C14 1.374(7) .
C13 H13 0.9500 .
C14 C15 1.374(6) .
C14 H14 0.9500 .
C15 C17 1.517(6) .
C16 C17 1.538(6) .
C16 H16A 0.9800 .
C16 H16B 0.9800 .
C16 H16C 0.9800 .
C17 C18 1.520(6) .
C17 H17 1.0000 .
C18 H18A 0.9800 .
C18 H18B 0.9800 .
C18 H18C 0.9800 .
C19 C20 1.387(6) .
C19 H19 0.9500 .
C20 C21 1.371(6) .
C20 H20 0.9500 .
C21 C22 1.369(6) .
C21 H21 0.9500 .
C22 C23 1.381(6) .
C22 H22 0.9500 .
C23 H23 0.9500 .
C24 C25 1.370(6) .
C24 H24 0.9500 .
C25 C26 1.368(6) .
C25 H25 0.9500 .
C26 C27 1.362(7) .
C26 H26 0.9500 .
C27 C28 1.382(6) .
C27 H27 0.9500 .
C28 H28 0.9500 .
C29 C30 1.382(6) .
C29 H29 0.9500 .
C30 C31 1.367(6) .
C30 H30 0.9500 .
C31 C32 1.378(6) .
C31 H31 0.9500 .
C32 C33 1.379(6) .
C32 H32 0.9500 .
C33 H33 0.9500 .
C34 C35 1.399(6) .
C34 C39 1.402(6) .
C35 C36 1.388(7) .
C35 H35 0.9500 .
C36 C37 1.363(8) .
C36 H36 0.9500 .
C37 C38 1.371(8) .
C37 H37 0.9500 .
C38 C39 1.403(6) .
C38 H38 0.9500 .
C39 C40 1.515(7) .
C40 C41 1.523(7) .
C40 C42 1.525(6) .
C40 H40 1.0000 .
C41 H41A 0.9800 .
C41 H41B 0.9800 .
C41 H41C 0.9800 .
C42 H42A 0.9800 .
C42 H42B 0.9800 .
C42 H42C 0.9800 .
C43 C44 1.362(7) .
C43 H43 0.9500 .
C44 C45 1.361(6) .
C44 H44 0.9500 .
C45 C44 1.361(6) 2
C45 H45 0.9500 .
C46 C47 1.371(6) .
C46 H46 0.9500 .
C47 C48 1.366(6) .
C47 H47 0.9500 .
C48 C49 1.366(7) .
C48 H48 0.9500 .
C49 C50 1.373(6) .
C49 H49 0.9500 .
C50 H50 0.9500 .
